data_7017521
loop_
_publ_author_name
'Zhou, Xiaoyan'
'Guo, Yanling'
'Shi, Zhaohua'
'Song, Xueqin'
'Tang, Xiaoliang'
'Hu, Xiong'
'Zhu, Zhentong'
'Li, Pengxuan'
'Liu, Weisheng'

_publ_section_title
;
 Diverse lanthanide coordination polymers tuned by the flexibility of
 ligands and the lanthanide contraction effect: syntheses, structures and
 luminescence.
;
_journal_issue 6
_journal_name_full 'Dalton transactions (Cambridge, England : 2003)'
_journal_page_first 1765
_journal_page_last 1775
_journal_paper_doi 10.1039/c1dt10931f
_journal_volume 41
_journal_year 2012
_chemical_formula_sum 'C51 H54 N6 Nd O18'
_chemical_formula_weight 1183.25
_chemical_name_systematic
;
?
;
_space_group_IT_number 2
_symmetry_cell_setting triclinic
_symmetry_space_group_name_Hall '-P 1'
_symmetry_space_group_name_H-M 'P -1'
_atom_sites_solution_hydrogens geom
_atom_sites_solution_primary direct
_atom_sites_solution_secondary difmap
_audit_creation_method SHELXL-97
_cell_angle_alpha 81.903(3)
_cell_angle_beta 88.260(3)
_cell_angle_gamma 66.215(3)
_cell_formula_units_Z 2
_cell_length_a 11.7509(8)
_cell_length_b 14.0863(9)
_cell_length_c 19.5636(14)
_cell_measurement_reflns_used 6238
_cell_measurement_temperature 293(2)
_cell_measurement_theta_max 25.03
_cell_measurement_theta_min 2.46
_cell_volume 2932.5(4)
_computing_cell_refinement 'Bruker SMART'
_computing_data_collection 'Bruker SMART'
_computing_data_reduction 'Bruker SAINT'
_computing_molecular_graphics 'Bruker SHELXTL'
_computing_publication_material 'Bruker SHELXTL'
_computing_structure_refinement 'SHELXL-97 (Sheldrick, 1997)'
_computing_structure_solution 'SHELXS-97 (Sheldrick, 1990)'
_diffrn_ambient_temperature 293(2)
_diffrn_measured_fraction_theta_full 0.989
_diffrn_measured_fraction_theta_max 0.989
_diffrn_measurement_device_type 'CCD area detector'
_diffrn_measurement_method 'phi and omega scans'
_diffrn_radiation_monochromator graphite
_diffrn_radiation_source 'fine-focus sealed tube'
_diffrn_radiation_type MoK\a
_diffrn_radiation_wavelength 0.71073
_diffrn_reflns_av_R_equivalents 0.0212
_diffrn_reflns_av_sigmaI/netI 0.0430
_diffrn_reflns_limit_h_max 12
_diffrn_reflns_limit_h_min -14
_diffrn_reflns_limit_k_max 16
_diffrn_reflns_limit_k_min -17
_diffrn_reflns_limit_l_max 21
_diffrn_reflns_limit_l_min -23
_diffrn_reflns_number 15991
_diffrn_reflns_theta_full 25.50
_diffrn_reflns_theta_max 25.50
_diffrn_reflns_theta_min 1.60
_exptl_absorpt_coefficient_mu 0.964
_exptl_absorpt_correction_T_max 0.8521
_exptl_absorpt_correction_T_min 0.8144
_exptl_absorpt_correction_type multi-scan
_exptl_absorpt_process_details sadabs
_exptl_crystal_colour light-purple
_exptl_crystal_density_diffrn 1.340
_exptl_crystal_density_method 'not measured'
_exptl_crystal_description block
_exptl_crystal_F_000 1308
_exptl_crystal_size_max 0.21
_exptl_crystal_size_mid 0.21
_exptl_crystal_size_min 0.18
_platon_squeeze_details
;
;
_refine_diff_density_max 0.478
_refine_diff_density_min -0.435
_refine_diff_density_rms 0.054
_refine_ls_extinction_method none
_refine_ls_goodness_of_fit_ref 1.035
_refine_ls_hydrogen_treatment constr
_refine_ls_matrix_type full
_refine_ls_number_parameters 685
_refine_ls_number_reflns 10800
_refine_ls_number_restraints 0
_refine_ls_restrained_S_all 1.035
_refine_ls_R_factor_all 0.0392
_refine_ls_R_factor_gt 0.0315
_refine_ls_shift/su_max 0.002
_refine_ls_shift/su_mean 0.000
_refine_ls_structure_factor_coef Fsqd
_refine_ls_weighting_details 'calc w=1/[\s^2^(Fo^2^)+(0.0150P)^2^+1.1205P] where P=(Fo^2^+2Fc^2^)/3'
_refine_ls_weighting_scheme calc
_refine_ls_wR_factor_gt 0.0620
_refine_ls_wR_factor_ref 0.0643
_reflns_number_gt 9255
_reflns_number_total 10800
_reflns_threshold_expression >2sigma(I)
_cod_data_source_file c1dt10931f.txt
_cod_data_source_block compound9
_cod_depositor_comments
;
The following automatic conversions were performed:

'_symmetry_cell_setting' value 'Triclinic' changed to 'triclinic'
according to /home/saulius/struct/CIF-dictionaries/cif_core.dic
dictionary named 'cif_core.dic' version 2.4.1 from 2010-06-29.

Automatic conversion script
Id: cif_fix_values 1715 2011-07-08 13:25:40Z adriana 
;
_cod_original_cell_volume 2932.5(3)
_cod_original_sg_symbol_H-M P-1
_cod_database_code 7017521

loop_
_symmetry_equiv_pos_as_xyz
'x, y, z'
'-x, -y, -z'

loop_
_atom_site_label
_atom_site_type_symbol
_atom_site_fract_x
_atom_site_fract_y
_atom_site_fract_z
_atom_site_U_iso_or_equiv
_atom_site_adp_type
_atom_site_occupancy
_atom_site_symmetry_multiplicity
_atom_site_calc_flag
_atom_site_refinement_flags
Nd1 Nd -0.120598(13) 0.753399(11) 0.738842(7) 0.03935(5) Uani 1 1 d .
C1 C -0.1136(3) 0.3460(3) 0.78120(16) 0.0646(9) Uani 1 1 d .
H1 H -0.1730 0.4146 0.7748 0.077 Uiso 1 1 calc R
C2 C -0.1504(4) 0.2645(4) 0.7919(2) 0.0870(12) Uani 1 1 d .
H2 H -0.2347 0.2781 0.7925 0.104 Uiso 1 1 calc R
C3 C -0.0638(5) 0.1631(4) 0.8019(2) 0.0961(14) Uani 1 1 d .
H3 H -0.0892 0.1081 0.8097 0.115 Uiso 1 1 calc R
C4 C 0.0599(4) 0.1431(3) 0.8004(2) 0.0925(13) Uani 1 1 d .
H4 H 0.1190 0.0743 0.8070 0.111 Uiso 1 1 calc R
C5 C 0.0968(3) 0.2247(2) 0.78908(18) 0.0684(9) Uani 1 1 d .
H5 H 0.1811 0.2108 0.7876 0.082 Uiso 1 1 calc R
C6 C 0.0107(3) 0.3267(2) 0.77990(14) 0.0502(7) Uani 1 1 d .
C7 C 0.0516(3) 0.4153(2) 0.77009(15) 0.0577(8) Uani 1 1 d .
H7A H 0.1216 0.3995 0.7396 0.069 Uiso 1 1 calc R
H7B H -0.0157 0.4787 0.7489 0.069 Uiso 1 1 calc R
C8 C 0.0673(2) 0.5215(2) 0.85697(13) 0.0416(6) Uani 1 1 d .
C9 C 0.1106(2) 0.5225(2) 0.92765(13) 0.0399(6) Uani 1 1 d .
C10 C 0.0802(3) 0.6192(2) 0.94898(15) 0.0552(8) Uani 1 1 d .
H10 H 0.0328 0.6794 0.9194 0.066 Uiso 1 1 calc R
C11 C 0.1179(3) 0.6295(3) 1.01270(17) 0.0666(9) Uani 1 1 d .
H11 H 0.0943 0.6954 1.0262 0.080 Uiso 1 1 calc R
C12 C 0.1898(3) 0.5420(3) 1.05534(16) 0.0694(9) Uani 1 1 d .
H12 H 0.2178 0.5482 1.0978 0.083 Uiso 1 1 calc R
C13 C 0.2216(3) 0.4446(3) 1.03660(15) 0.0623(8) Uani 1 1 d .
H13 H 0.2708 0.3855 1.0665 0.075 Uiso 1 1 calc R
C14 C 0.1815(3) 0.4331(2) 0.97362(14) 0.0478(7) Uani 1 1 d .
C15 C 0.2600(3) 0.2465(2) 1.00684(16) 0.0684(9) Uani 1 1 d .
H15A H 0.2119 0.2596 1.0483 0.082 Uiso 1 1 calc R
H15B H 0.3452 0.2332 1.0184 0.082 Uiso 1 1 calc R
C16 C 0.2558(4) 0.1545(3) 0.98082(19) 0.0779(10) Uani 1 1 d .
H16A H 0.2715 0.0982 1.0188 0.094 Uiso 1 1 calc R
H16B H 0.1736 0.1726 0.9613 0.094 Uiso 1 1 calc R
C17 C 0.3776(4) 0.0123(3) 0.9247(2) 0.0898(12) Uani 1 1 d .
H17A H 0.3025 0.0010 0.9189 0.108 Uiso 1 1 calc R
H17B H 0.4206 -0.0307 0.9669 0.108 Uiso 1 1 calc R
C18 C 0.4584(4) -0.0191(3) 0.8654(2) 0.0930(13) Uani 1 1 d .
H18A H 0.5203 0.0104 0.8636 0.112 Uiso 1 1 calc R
H18B H 0.5013 -0.0948 0.8707 0.112 Uiso 1 1 calc R
C19 C 0.4529(3) 0.9764(3) 0.7458(2) 0.0796(11) Uani 1 1 d .
H19A H 0.4874 0.9004 0.7538 0.096 Uiso 1 1 calc R
H19B H 0.5209 0.9986 0.7382 0.096 Uiso 1 1 calc R
C20 C 0.3674(3) 1.0155(3) 0.6846(2) 0.0742(10) Uani 1 1 d .
H20A H 0.3236 1.0911 0.6799 0.089 Uiso 1 1 calc R
H20B H 0.4132 0.9971 0.6429 0.089 Uiso 1 1 calc R
C21 C 0.1795(3) 0.9988(2) 0.65296(16) 0.0531(7) Uani 1 1 d .
C22 C 0.1597(4) 1.0722(2) 0.59394(18) 0.0698(9) Uani 1 1 d .
H22 H 0.2183 1.1000 0.5818 0.084 Uiso 1 1 calc R
C23 C 0.0550(4) 1.1030(3) 0.5543(2) 0.0888(12) Uani 1 1 d .
H23 H 0.0437 1.1505 0.5143 0.107 Uiso 1 1 calc R
C24 C -0.0349(4) 1.0656(3) 0.5720(2) 0.1002(14) Uani 1 1 d .
H24 H -0.1089 1.0907 0.5462 0.120 Uiso 1 1 calc R
C25 C -0.0130(3) 0.9902(2) 0.62853(18) 0.0733(10) Uani 1 1 d .
H25 H -0.0724 0.9629 0.6397 0.088 Uiso 1 1 calc R
C26 C 0.0930(3) 0.9537(2) 0.66923(14) 0.0462(7) Uani 1 1 d .
C27 C 0.1112(3) 0.8649(2) 0.72458(15) 0.0457(7) Uani 1 1 d .
C28 C 0.2365(4) 0.7480(3) 0.82539(18) 0.0798(11) Uani 1 1 d .
H28A H 0.3141 0.6929 0.8147 0.096 Uiso 1 1 calc R
H28B H 0.1726 0.7206 0.8281 0.096 Uiso 1 1 calc R
C29 C 0.2510(4) 0.7788(3) 0.89422(19) 0.0715(10) Uani 1 1 d .
C30 C 0.1538(4) 0.8498(3) 0.9238(3) 0.0968(13) Uani 1 1 d .
H30 H 0.0770 0.8831 0.9006 0.116 Uiso 1 1 calc R
C31 C 0.1691(6) 0.8732(4) 0.9899(3) 0.1221(18) Uani 1 1 d .
H31 H 0.1030 0.9214 1.0107 0.146 Uiso 1 1 calc R
C32 C 0.2805(8) 0.8245(6) 1.0217(3) 0.130(2) Uani 1 1 d .
H32 H 0.2901 0.8380 1.0659 0.156 Uiso 1 1 calc R
C33 C 0.3787(6) 0.7574(5) 0.9929(3) 0.135(2) Uani 1 1 d .
H33 H 0.4560 0.7267 1.0156 0.161 Uiso 1 1 calc R
C34 C 0.3631(4) 0.7344(4) 0.9287(2) 0.1031(14) Uani 1 1 d .
H34 H 0.4310 0.6873 0.9083 0.124 Uiso 1 1 calc R
C35 C 0.2663(3) 0.7501(3) 0.57726(19) 0.0662(9) Uani 1 1 d .
H35 H 0.1878 0.7707 0.5571 0.079 Uiso 1 1 calc R
C36 C 0.3364(3) 0.8076(3) 0.5578(2) 0.0818(11) Uani 1 1 d .
H36 H 0.3048 0.8659 0.5240 0.098 Uiso 1 1 calc R
C37 C 0.4515(4) 0.7804(4) 0.5873(3) 0.0957(14) Uani 1 1 d .
H37 H 0.4977 0.8199 0.5741 0.115 Uiso 1 1 calc R
C38 C 0.4968(4) 0.6944(5) 0.6363(2) 0.0999(15) Uani 1 1 d .
H38 H 0.5746 0.6753 0.6569 0.120 Uiso 1 1 calc R
C39 C 0.4285(3) 0.6347(3) 0.65614(19) 0.0832(12) Uani 1 1 d .
H39 H 0.4611 0.5759 0.6895 0.100 Uiso 1 1 calc R
C40 C 0.3119(3) 0.6628(3) 0.62612(16) 0.0583(8) Uani 1 1 d .
C41 C 0.2387(3) 0.5980(3) 0.64869(16) 0.0638(9) Uani 1 1 d .
H41A H 0.2958 0.5258 0.6623 0.077 Uiso 1 1 calc R
H41B H 0.1911 0.6231 0.6887 0.077 Uiso 1 1 calc R
C42 C 0.0348(3) 0.6260(2) 0.60122(14) 0.0425(6) Uani 1 1 d .
C43 C -0.0439(2) 0.6339(2) 0.54079(14) 0.0419(6) Uani 1 1 d .
C44 C -0.1619(3) 0.6372(2) 0.55320(17) 0.0588(8) Uani 1 1 d .
H44 H -0.1884 0.6343 0.5984 0.071 Uiso 1 1 calc R
C45 C -0.2411(3) 0.6448(3) 0.5004(2) 0.0712(10) Uani 1 1 d .
H45 H -0.3197 0.6461 0.5101 0.085 Uiso 1 1 calc R
C46 C -0.2036(3) 0.6503(3) 0.43379(19) 0.0683(9) Uani 1 1 d .
H46 H -0.2571 0.6558 0.3979 0.082 Uiso 1 1 calc R
C47 C -0.0879(3) 0.6478(2) 0.41949(16) 0.0595(8) Uani 1 1 d .
H47 H -0.0631 0.6519 0.3740 0.071 Uiso 1 1 calc R
C48 C -0.0075(3) 0.6392(2) 0.47256(15) 0.0479(7) Uani 1 1 d .
C49 C 0.1593(3) 0.6320(3) 0.39503(16) 0.0722(10) Uani 1 1 d .
H49A H 0.1091 0.6911 0.3617 0.087 Uiso 1 1 calc R
H49B H 0.1664 0.5677 0.3791 0.087 Uiso 1 1 calc R
C50 C 0.2863(3) 0.6320(3) 0.40554(19) 0.0790(11) Uani 1 1 d .
H50A H 0.3312 0.6231 0.3628 0.095 Uiso 1 1 calc R
H50B H 0.2776 0.6982 0.4191 0.095 Uiso 1 1 calc R
C51 C 0.4700(3) 0.5465(3) 0.47319(18) 0.0719(10) Uani 1 1 d .
H51A H 0.4611 0.6101 0.4907 0.086 Uiso 1 1 calc R
H51B H 0.5199 0.5399 0.4323 0.086 Uiso 1 1 calc R
N1 N 0.0877(2) 0.43152(17) 0.83688(12) 0.0522(6) Uani 1 1 d .
H1A H 0.1263 0.3763 0.8659 0.063 Uiso 1 1 calc R
N2 N 0.2030(2) 0.8367(2) 0.77036(13) 0.0673(8) Uani 1 1 d .
H2A H 0.2466 0.8735 0.7675 0.081 Uiso 1 1 calc R
N3 N 0.1545(2) 0.60276(19) 0.59417(12) 0.0520(6) Uani 1 1 d .
H3A H 0.1851 0.5894 0.5544 0.062 Uiso 1 1 calc R
N4 N -0.1954(2) 0.9273(2) 0.82285(15) 0.0577(7) Uani 1 1 d .
N5 N -0.3016(2) 0.6627(2) 0.78821(14) 0.0570(7) Uani 1 1 d .
N6 N -0.2818(3) 0.8743(2) 0.61540(14) 0.0629(7) Uani 1 1 d .
O1 O 0.01171(18) 0.60648(14) 0.81836(9) 0.0516(5) Uani 1 1 d .
O2 O 0.20960(19) 0.33656(14) 0.95457(10) 0.0585(5) Uani 1 1 d .
O3 O 0.3453(2) 0.12020(17) 0.93011(13) 0.0770(7) Uani 1 1 d .
O4 O 0.3852(2) 0.01727(19) 0.80397(14) 0.0812(7) Uani 1 1 d .
O5 O 0.2808(2) 0.96627(16) 0.69565(12) 0.0666(6) Uani 1 1 d .
O6 O 0.04149(17) 0.81644(14) 0.72682(10) 0.0528(5) Uani 1 1 d .
O7 O -0.01240(18) 0.63899(15) 0.65928(10) 0.0542(5) Uani 1 1 d .
O8 O 0.10660(19) 0.64019(18) 0.46186(10) 0.0644(6) Uani 1 1 d .
O9 O 0.3517(2) 0.54961(19) 0.45715(13) 0.0743(6) Uani 1 1 d .
O10 O -0.1253(2) 0.83420(16) 0.84823(10) 0.0612(5) Uani 1 1 d .
O11 O -0.2234(3) 0.99866(19) 0.85674(14) 0.0925(8) Uani 1 1 d .
O12 O -0.23389(19) 0.94077(15) 0.76115(12) 0.0632(6) Uani 1 1 d .
O13 O -0.29141(19) 0.73648(17) 0.81445(10) 0.0601(5) Uani 1 1 d .
O14 O -0.3797(2) 0.6292(2) 0.80688(13) 0.0890(8) Uani 1 1 d .
O15 O -0.22566(18) 0.62475(15) 0.74191(11) 0.0567(5) Uani 1 1 d .
O16 O -0.31958(18) 0.82932(17) 0.66544(11) 0.0610(6) Uani 1 1 d .
O17 O -0.3492(3) 0.9267(2) 0.56686(14) 0.1127(11) Uani 1 1 d .
O18 O -0.1688(2) 0.86034(17) 0.61922(11) 0.0665(6) Uani 1 1 d .

loop_
_atom_site_aniso_label
_atom_site_aniso_U_11
_atom_site_aniso_U_22
_atom_site_aniso_U_33
_atom_site_aniso_U_23
_atom_site_aniso_U_13
_atom_site_aniso_U_12
Nd1 0.04084(9) 0.04486(9) 0.03348(8) -0.00228(6) 0.00090(6) -0.01947(7)
C1 0.064(2) 0.077(2) 0.051(2) -0.0165(17) -0.0021(16) -0.0235(19)
C2 0.077(3) 0.128(4) 0.074(3) -0.027(3) 0.015(2) -0.057(3)
C3 0.129(4) 0.102(3) 0.095(3) -0.025(3) 0.020(3) -0.083(3)
C4 0.109(3) 0.058(2) 0.116(4) -0.027(2) 0.014(3) -0.035(2)
C5 0.066(2) 0.054(2) 0.087(3) -0.0211(18) 0.0064(19) -0.0227(18)
C6 0.063(2) 0.0535(18) 0.0358(16) -0.0129(13) -0.0020(14) -0.0235(16)
C7 0.080(2) 0.0532(18) 0.0405(17) -0.0073(14) -0.0097(15) -0.0263(17)
C8 0.0427(16) 0.0461(16) 0.0368(15) -0.0023(13) 0.0001(12) -0.0195(13)
C9 0.0425(15) 0.0467(15) 0.0330(15) -0.0057(12) 0.0011(12) -0.0204(13)
C10 0.071(2) 0.0530(18) 0.0453(18) -0.0033(14) -0.0017(15) -0.0293(16)
C11 0.093(3) 0.064(2) 0.052(2) -0.0179(17) 0.0012(18) -0.039(2)
C12 0.093(3) 0.082(2) 0.0395(19) -0.0105(18) -0.0095(18) -0.041(2)
C13 0.077(2) 0.062(2) 0.0385(18) -0.0024(15) -0.0093(16) -0.0191(18)
C14 0.0558(18) 0.0527(17) 0.0334(15) -0.0034(13) 0.0005(13) -0.0211(15)
C15 0.087(3) 0.0548(19) 0.0466(19) 0.0075(15) -0.0002(17) -0.0154(18)
C16 0.097(3) 0.055(2) 0.075(3) 0.0054(18) 0.013(2) -0.029(2)
C17 0.101(3) 0.057(2) 0.101(3) -0.008(2) -0.012(3) -0.020(2)
C18 0.074(3) 0.079(3) 0.111(4) -0.029(3) -0.014(3) -0.009(2)
C19 0.056(2) 0.081(2) 0.116(3) -0.038(2) 0.014(2) -0.0351(19)
C20 0.064(2) 0.078(2) 0.100(3) -0.023(2) 0.020(2) -0.0466(19)
C21 0.066(2) 0.0478(17) 0.0516(19) -0.0113(14) 0.0076(16) -0.0287(16)
C22 0.097(3) 0.060(2) 0.066(2) -0.0046(17) 0.008(2) -0.047(2)
C23 0.137(4) 0.064(2) 0.072(3) 0.0175(19) -0.016(3) -0.055(3)
C24 0.124(4) 0.076(3) 0.106(3) 0.033(2) -0.056(3) -0.057(3)
C25 0.087(3) 0.062(2) 0.079(3) 0.0142(18) -0.024(2) -0.0442(19)
C26 0.0524(18) 0.0422(15) 0.0460(17) -0.0028(13) -0.0008(14) -0.0222(14)
C27 0.0484(17) 0.0457(16) 0.0468(17) -0.0078(13) 0.0026(14) -0.0225(14)
C28 0.098(3) 0.077(2) 0.064(2) 0.0149(19) -0.029(2) -0.040(2)
C29 0.078(3) 0.080(2) 0.062(2) 0.0109(19) -0.015(2) -0.042(2)
C30 0.104(4) 0.083(3) 0.108(4) -0.001(3) -0.006(3) -0.046(3)
C31 0.158(6) 0.092(4) 0.127(5) -0.028(3) 0.032(4) -0.060(4)
C32 0.196(7) 0.156(6) 0.082(4) -0.007(4) 0.006(5) -0.118(6)
C33 0.132(5) 0.198(7) 0.086(4) 0.008(4) -0.035(3) -0.085(5)
C34 0.088(3) 0.159(4) 0.067(3) -0.002(3) -0.011(2) -0.058(3)
C35 0.0444(18) 0.072(2) 0.086(3) -0.026(2) -0.0010(18) -0.0227(17)
C36 0.074(3) 0.079(2) 0.105(3) -0.038(2) 0.014(2) -0.037(2)
C37 0.078(3) 0.131(4) 0.114(4) -0.065(3) 0.020(3) -0.063(3)
C38 0.056(2) 0.173(5) 0.093(3) -0.057(3) 0.000(2) -0.056(3)
C39 0.052(2) 0.136(4) 0.062(2) -0.034(2) -0.0006(17) -0.032(2)
C40 0.0365(16) 0.088(2) 0.0505(19) -0.0329(18) 0.0021(14) -0.0179(17)
C41 0.0512(19) 0.089(2) 0.0446(19) -0.0129(17) -0.0024(15) -0.0205(18)
C42 0.0488(17) 0.0403(15) 0.0407(16) -0.0087(12) 0.0082(13) -0.0200(13)
C43 0.0435(16) 0.0403(15) 0.0462(17) -0.0100(12) 0.0041(13) -0.0203(13)
C44 0.0556(19) 0.075(2) 0.059(2) -0.0226(17) 0.0131(16) -0.0360(17)
C45 0.053(2) 0.093(3) 0.083(3) -0.026(2) 0.0040(19) -0.0407(19)
C46 0.060(2) 0.078(2) 0.073(3) -0.0219(19) -0.0153(18) -0.0291(18)
C47 0.064(2) 0.068(2) 0.0481(19) -0.0105(15) -0.0045(16) -0.0265(17)
C48 0.0478(17) 0.0526(17) 0.0476(18) -0.0086(14) -0.0002(14) -0.0240(14)
C49 0.069(2) 0.112(3) 0.0410(19) -0.0147(19) 0.0124(16) -0.042(2)
C50 0.075(3) 0.109(3) 0.060(2) -0.014(2) 0.0244(19) -0.045(2)
C51 0.051(2) 0.087(3) 0.090(3) -0.035(2) 0.0255(19) -0.0351(19)
N1 0.0743(17) 0.0409(13) 0.0388(14) -0.0025(10) -0.0133(12) -0.0205(12)
N2 0.0809(19) 0.0730(18) 0.0612(18) 0.0135(14) -0.0207(15) -0.0505(16)
N3 0.0440(14) 0.0774(17) 0.0383(14) -0.0168(12) 0.0032(11) -0.0256(13)
N4 0.0637(17) 0.0554(17) 0.0629(19) -0.0170(15) 0.0134(15) -0.0311(15)
N5 0.0498(16) 0.0714(18) 0.0489(16) 0.0150(14) -0.0067(13) -0.0307(14)
N6 0.0644(18) 0.0698(18) 0.0548(17) 0.0124(14) -0.0187(14) -0.0330(15)
O1 0.0670(13) 0.0440(11) 0.0406(11) 0.0001(9) -0.0112(10) -0.0201(10)
O2 0.0799(15) 0.0432(11) 0.0399(12) 0.0003(9) -0.0068(10) -0.0132(11)
O3 0.0907(18) 0.0534(13) 0.0837(18) -0.0121(12) 0.0145(14) -0.0257(13)
O4 0.0558(14) 0.0795(16) 0.098(2) -0.0318(15) 0.0008(14) -0.0102(13)
O5 0.0621(14) 0.0681(14) 0.0820(16) -0.0018(12) -0.0013(12) -0.0415(12)
O6 0.0534(12) 0.0560(12) 0.0560(13) 0.0009(10) -0.0017(10) -0.0318(10)
O7 0.0578(13) 0.0673(13) 0.0405(12) -0.0126(10) 0.0122(10) -0.0274(11)
O8 0.0575(13) 0.1089(18) 0.0363(12) -0.0136(11) 0.0074(10) -0.0425(13)
O9 0.0568(14) 0.0936(17) 0.0811(17) -0.0187(14) 0.0130(12) -0.0378(13)
O10 0.0787(15) 0.0542(13) 0.0486(13) -0.0102(10) 0.0004(11) -0.0235(12)
O11 0.126(2) 0.0680(16) 0.092(2) -0.0387(15) 0.0187(17) -0.0403(16)
O12 0.0644(14) 0.0536(13) 0.0621(15) -0.0058(11) -0.0067(11) -0.0142(11)
O13 0.0615(14) 0.0699(14) 0.0498(13) -0.0065(11) 0.0129(10) -0.0288(12)
O14 0.0758(17) 0.133(2) 0.0794(18) 0.0087(16) 0.0077(13) -0.0721(17)
O15 0.0529(13) 0.0576(12) 0.0638(14) -0.0085(11) 0.0084(11) -0.0270(10)
O16 0.0518(13) 0.0793(14) 0.0528(13) 0.0103(11) -0.0057(10) -0.0333(11)
O17 0.097(2) 0.143(2) 0.088(2) 0.0576(19) -0.0496(17) -0.0597(19)
O18 0.0617(14) 0.0900(16) 0.0556(14) 0.0147(12) -0.0099(11) -0.0459(13)

loop_
_atom_type_symbol
_atom_type_description
_atom_type_scat_dispersion_real
_atom_type_scat_dispersion_imag
_atom_type_scat_source
C C 0.0033 0.0016 'International Tables Vol C Tables 4.2.6.8 and 6.1.1.4'
Nd Nd -0.1943 3.0179 'International Tables Vol C Tables 4.2.6.8 and 6.1.1.4'
N N 0.0061 0.0033 'International Tables Vol C Tables 4.2.6.8 and 6.1.1.4'
O O 0.0106 0.0060 'International Tables Vol C Tables 4.2.6.8 and 6.1.1.4'
H H 0.0000 0.0000 'International Tables Vol C Tables 4.2.6.8 and 6.1.1.4'

loop_
_geom_angle_atom_site_label_1
_geom_angle_atom_site_label_2
_geom_angle_atom_site_label_3
_geom_angle
_geom_angle_site_symmetry_1
_geom_angle_site_symmetry_3
O7 Nd1 O6 86.62(7) . .
O7 Nd1 O1 80.80(7) . .
O6 Nd1 O1 89.34(6) . .
O7 Nd1 O13 125.00(7) . .
O6 Nd1 O13 145.50(7) . .
O1 Nd1 O13 83.46(7) . .
O7 Nd1 O12 147.06(7) . .
O6 Nd1 O12 78.01(7) . .
O1 Nd1 O12 127.32(7) . .
O13 Nd1 O12 79.81(7) . .
O7 Nd1 O16 92.36(7) . .
O6 Nd1 O16 124.73(6) . .
O1 Nd1 O16 144.99(7) . .
O13 Nd1 O16 72.49(7) . .
O12 Nd1 O16 73.64(7) . .
O7 Nd1 O18 72.82(7) . .
O6 Nd1 O18 77.78(6) . .
O1 Nd1 O18 151.12(7) . .
O13 Nd1 O18 121.33(7) . .
O12 Nd1 O18 75.52(7) . .
O16 Nd1 O18 49.76(6) . .
O7 Nd1 O10 151.01(7) . .
O6 Nd1 O10 74.72(7) . .
O1 Nd1 O10 77.06(6) . .
O13 Nd1 O10 70.78(7) . .
O12 Nd1 O10 50.26(7) . .
O16 Nd1 O10 116.46(7) . .
O18 Nd1 O10 122.76(7) . .
O7 Nd1 O15 74.92(7) . .
O6 Nd1 O15 158.64(7) . .
O1 Nd1 O15 77.35(6) . .
O13 Nd1 O15 50.23(7) . .
O12 Nd1 O15 123.34(7) . .
O16 Nd1 O15 67.74(6) . .
O18 Nd1 O15 106.12(7) . .
O10 Nd1 O15 117.39(7) . .
C2 C1 C6 120.3(3) . .
C2 C1 H1 119.9 . .
C6 C1 H1 119.9 . .
C1 C2 C3 120.3(4) . .
C1 C2 H2 119.8 . .
C3 C2 H2 119.8 . .
C4 C3 C2 119.9(4) . .
C4 C3 H3 120.1 . .
C2 C3 H3 120.1 . .
C3 C4 C5 119.8(4) . .
C3 C4 H4 120.1 . .
C5 C4 H4 120.1 . .
C4 C5 C6 120.8(3) . .
C4 C5 H5 119.6 . .
C6 C5 H5 119.6 . .
C5 C6 C1 118.9(3) . .
C5 C6 C7 120.5(3) . .
C1 C6 C7 120.6(3) . .
N1 C7 C6 109.7(2) . .
N1 C7 H7A 109.7 . .
C6 C7 H7A 109.7 . .
N1 C7 H7B 109.7 . .
C6 C7 H7B 109.7 . .
H7A C7 H7B 108.2 . .
O1 C8 N1 121.5(2) . .
O1 C8 C9 119.7(2) . .
N1 C8 C9 118.8(2) . .
C10 C9 C14 117.6(2) . .
C10 C9 C8 117.3(2) . .
C14 C9 C8 125.1(2) . .
C11 C10 C9 122.3(3) . .
C11 C10 H10 118.8 . .
C9 C10 H10 118.8 . .
C12 C11 C10 119.0(3) . .
C12 C11 H11 120.5 . .
C10 C11 H11 120.5 . .
C11 C12 C13 120.7(3) . .
C11 C12 H12 119.6 . .
C13 C12 H12 119.6 . .
C12 C13 C14 120.8(3) . .
C12 C13 H13 119.6 . .
C14 C13 H13 119.6 . .
O2 C14 C13 121.8(3) . .
O2 C14 C9 118.7(2) . .
C13 C14 C9 119.5(3) . .
O2 C15 C16 109.4(3) . .
O2 C15 H15A 109.8 . .
C16 C15 H15A 109.8 . .
O2 C15 H15B 109.8 . .
C16 C15 H15B 109.8 . .
H15A C15 H15B 108.3 . .
O3 C16 C15 110.9(3) . .
O3 C16 H16A 109.5 . .
C15 C16 H16A 109.5 . .
O3 C16 H16B 109.5 . .
C15 C16 H16B 109.5 . .
H16A C16 H16B 108.1 . .
O3 C17 C18 110.6(3) . .
O3 C17 H17A 109.5 . .
C18 C17 H17A 109.5 . .
O3 C17 H17B 109.5 . .
C18 C17 H17B 109.5 . .
H17A C17 H17B 108.1 . .
O4 C18 C17 109.3(3) . .
O4 C18 H18A 109.8 . .
C17 C18 H18A 109.8 . .
O4 C18 H18B 109.8 . .
C17 C18 H18B 109.8 . .
H18A C18 H18B 108.3 . .
O4 C19 C20 108.6(3) 1_565 .
O4 C19 H19A 110.0 1_565 .
C20 C19 H19A 110.0 . .
O4 C19 H19B 110.0 1_565 .
C20 C19 H19B 110.0 . .
H19A C19 H19B 108.3 . .
O5 C20 C19 106.3(3) . .
O5 C20 H20A 110.5 . .
C19 C20 H20A 110.5 . .
O5 C20 H20B 110.5 . .
C19 C20 H20B 110.5 . .
H20A C20 H20B 108.7 . .
O5 C21 C22 122.9(3) . .
O5 C21 C26 117.4(3) . .
C22 C21 C26 119.6(3) . .
C23 C22 C21 119.9(3) . .
C23 C22 H22 120.1 . .
C21 C22 H22 120.1 . .
C22 C23 C24 121.4(3) . .
C22 C23 H23 119.3 . .
C24 C23 H23 119.3 . .
C25 C24 C23 118.6(4) . .
C25 C24 H24 120.7 . .
C23 C24 H24 120.7 . .
C26 C25 C24 122.5(3) . .
C26 C25 H25 118.8 . .
C24 C25 H25 118.8 . .
C25 C26 C21 117.8(3) . .
C25 C26 C27 117.1(3) . .
C21 C26 C27 124.9(3) . .
O6 C27 N2 120.8(3) . .
O6 C27 C26 120.4(3) . .
N2 C27 C26 118.8(2) . .
N2 C28 C29 111.6(3) . .
N2 C28 H28A 109.3 . .
C29 C28 H28A 109.3 . .
N2 C28 H28B 109.3 . .
C29 C28 H28B 109.3 . .
H28A C28 H28B 108.0 . .
C30 C29 C34 118.3(4) . .
C30 C29 C28 121.6(4) . .
C34 C29 C28 120.1(4) . .
C29 C30 C31 120.1(5) . .
C29 C30 H30 120.0 . .
C31 C30 H30 120.0 . .
C32 C31 C30 118.5(6) . .
C32 C31 H31 120.7 . .
C30 C31 H31 120.7 . .
C33 C32 C31 122.7(6) . .
C33 C32 H32 118.7 . .
C31 C32 H32 118.7 . .
C32 C33 C34 118.5(6) . .
C32 C33 H33 120.7 . .
C34 C33 H33 120.7 . .
C29 C34 C33 121.8(5) . .
C29 C34 H34 119.1 . .
C33 C34 H34 119.1 . .
C40 C35 C36 120.4(3) . .
C40 C35 H35 119.8 . .
C36 C35 H35 119.8 . .
C37 C36 C35 121.3(4) . .
C37 C36 H36 119.3 . .
C35 C36 H36 119.3 . .
C38 C37 C36 118.6(4) . .
C38 C37 H37 120.7 . .
C36 C37 H37 120.7 . .
C37 C38 C39 121.1(4) . .
C37 C38 H38 119.4 . .
C39 C38 H38 119.4 . .
C40 C39 C38 119.9(4) . .
C40 C39 H39 120.0 . .
C38 C39 H39 120.0 . .
C35 C40 C39 118.7(3) . .
C35 C40 C41 122.0(3) . .
C39 C40 C41 119.3(3) . .
N3 C41 C40 111.9(3) . .
N3 C41 H41A 109.2 . .
C40 C41 H41A 109.2 . .
N3 C41 H41B 109.2 . .
C40 C41 H41B 109.2 . .
H41A C41 H41B 107.9 . .
O7 C42 N3 120.0(3) . .
O7 C42 C43 119.9(2) . .
N3 C42 C43 120.1(2) . .
C44 C43 C48 117.7(3) . .
C44 C43 C42 117.8(3) . .
C48 C43 C42 124.5(2) . .
C45 C44 C43 121.8(3) . .
C45 C44 H44 119.1 . .
C43 C44 H44 119.1 . .
C46 C45 C44 119.6(3) . .
C46 C45 H45 120.2 . .
C44 C45 H45 120.2 . .
C45 C46 C47 120.3(3) . .
C45 C46 H46 119.8 . .
C47 C46 H46 119.8 . .
C46 C47 C48 120.2(3) . .
C46 C47 H47 119.9 . .
C48 C47 H47 119.9 . .
O8 C48 C47 123.2(3) . .
O8 C48 C43 116.2(2) . .
C47 C48 C43 120.5(3) . .
O8 C49 C50 104.1(3) . .
O8 C49 H49A 110.9 . .
C50 C49 H49A 110.9 . .
O8 C49 H49B 110.9 . .
C50 C49 H49B 110.9 . .
H49A C49 H49B 108.9 . .
O9 C50 C49 108.6(3) . .
O9 C50 H50A 110.0 . .
C49 C50 H50A 110.0 . .
O9 C50 H50B 110.0 . .
C49 C50 H50B 110.0 . .
H50A C50 H50B 108.4 . .
O9 C51 C51 106.7(3) . 2_666
O9 C51 H51A 110.4 . .
C51 C51 H51A 110.4 2_666 .
O9 C51 H51B 110.4 . .
C51 C51 H51B 110.4 2_666 .
H51A C51 H51B 108.6 . .
C8 N1 C7 126.5(2) . .
C8 N1 H1A 116.7 . .
C7 N1 H1A 116.7 . .
C27 N2 C28 125.2(3) . .
C27 N2 H2A 117.4 . .
C28 N2 H2A 117.4 . .
C42 N3 C41 124.8(2) . .
C42 N3 H3A 117.6 . .
C41 N3 H3A 117.6 . .
O11 N4 O12 122.4(3) . .
O11 N4 O10 121.0(3) . .
O12 N4 O10 116.6(2) . .
O14 N5 O15 121.4(3) . .
O14 N5 O13 121.8(3) . .
O15 N5 O13 116.9(2) . .
O17 N6 O16 121.9(3) . .
O17 N6 O18 122.4(3) . .
O16 N6 O18 115.7(2) . .
C8 O1 Nd1 168.87(18) . .
C14 O2 C15 117.9(2) . .
C16 O3 C17 111.1(3) . .
C18 O4 C19 112.6(3) . 1_545
C21 O5 C20 119.8(3) . .
C27 O6 Nd1 169.00(19) . .
C42 O7 Nd1 149.27(18) . .
C48 O8 C49 120.6(2) . .
C50 O9 C51 112.7(3) . .
N4 O10 Nd1 95.86(17) . .
N4 O12 Nd1 97.20(16) . .
N5 O13 Nd1 97.30(16) . .
N5 O15 Nd1 95.49(16) . .
N6 O16 Nd1 97.47(16) . .
N6 O18 Nd1 96.89(16) . .

loop_
_geom_bond_atom_site_label_1
_geom_bond_atom_site_label_2
_geom_bond_distance
_geom_bond_site_symmetry_2
Nd1 O7 2.3602(19) .
Nd1 O6 2.3979(18) .
Nd1 O1 2.4010(18) .
Nd1 O13 2.5259(19) .
Nd1 O12 2.527(2) .
Nd1 O16 2.5352(19) .
Nd1 O18 2.543(2) .
Nd1 O10 2.551(2) .
Nd1 O15 2.5654(19) .
C1 C2 1.369(5) .
C1 C6 1.374(4) .
C1 H1 0.9300 .
C2 C3 1.369(6) .
C2 H2 0.9300 .
C3 C4 1.365(5) .
C3 H3 0.9300 .
C4 C5 1.372(5) .
C4 H4 0.9300 .
C5 C6 1.373(4) .
C5 H5 0.9300 .
C6 C7 1.497(4) .
C7 N1 1.461(3) .
C7 H7A 0.9700 .
C7 H7B 0.9700 .
C8 O1 1.254(3) .
C8 N1 1.307(3) .
C8 C9 1.492(3) .
C9 C10 1.385(4) .
C9 C14 1.403(4) .
C10 C11 1.381(4) .
C10 H10 0.9300 .
C11 C12 1.358(4) .
C11 H11 0.9300 .
C12 C13 1.369(4) .
C12 H12 0.9300 .
C13 C14 1.386(4) .
C13 H13 0.9300 .
C14 O2 1.367(3) .
C15 O2 1.439(3) .
C15 C16 1.477(4) .
C15 H15A 0.9700 .
C15 H15B 0.9700 .
C16 O3 1.409(4) .
C16 H16A 0.9700 .
C16 H16B 0.9700 .
C17 O3 1.429(4) .
C17 C18 1.478(5) .
C17 H17A 0.9700 .
C17 H17B 0.9700 .
C18 O4 1.408(4) .
C18 H18A 0.9700 .
C18 H18B 0.9700 .
C19 O4 1.421(4) 1_565
C19 C20 1.479(5) .
C19 H19A 0.9700 .
C19 H19B 0.9700 .
C20 O5 1.441(3) .
C20 H20A 0.9700 .
C20 H20B 0.9700 .
C21 O5 1.356(3) .
C21 C22 1.394(4) .
C21 C26 1.408(4) .
C22 C23 1.355(5) .
C22 H22 0.9300 .
C23 C24 1.374(5) .
C23 H23 0.9300 .
C24 C25 1.372(5) .
C24 H24 0.9300 .
C25 C26 1.371(4) .
C25 H25 0.9300 .
C26 C27 1.483(4) .
C27 O6 1.257(3) .
C27 N2 1.318(3) .
C28 N2 1.457(4) .
C28 C29 1.506(5) .
C28 H28A 0.9700 .
C28 H28B 0.9700 .
C29 C30 1.357(5) .
C29 C34 1.361(5) .
C30 C31 1.411(7) .
C30 H30 0.9300 .
C31 C32 1.333(7) .
C31 H31 0.9300 .
C32 C33 1.332(7) .
C32 H32 0.9300 .
C33 C34 1.375(6) .
C33 H33 0.9300 .
C34 H34 0.9300 .
C35 C40 1.371(5) .
C35 C36 1.383(5) .
C35 H35 0.9300 .
C36 C37 1.369(5) .
C36 H36 0.9300 .
C37 C38 1.363(6) .
C37 H37 0.9300 .
C38 C39 1.391(6) .
C38 H38 0.9300 .
C39 C40 1.387(4) .
C39 H39 0.9300 .
C40 C41 1.505(4) .
C41 N3 1.453(3) .
C41 H41A 0.9700 .
C41 H41B 0.9700 .
C42 O7 1.253(3) .
C42 N3 1.318(3) .
C42 C43 1.487(4) .
C43 C44 1.384(4) .
C43 C48 1.390(4) .
C44 C45 1.375(4) .
C44 H44 0.9300 .
C45 C46 1.366(5) .
C45 H45 0.9300 .
C46 C47 1.368(4) .
C46 H46 0.9300 .
C47 C48 1.384(4) .
C47 H47 0.9300 .
C48 O8 1.357(3) .
C49 O8 1.429(3) .
C49 C50 1.512(4) .
C49 H49A 0.9700 .
C49 H49B 0.9700 .
C50 O9 1.398(4) .
C50 H50A 0.9700 .
C50 H50B 0.9700 .
C51 O9 1.416(4) .
C51 C51 1.492(7) 2_666
C51 H51A 0.9700 .
C51 H51B 0.9700 .
N1 H1A 0.8600 .
N2 H2A 0.8600 .
N3 H3A 0.8600 .
N4 O11 1.211(3) .
N4 O12 1.264(3) .
N4 O10 1.270(3) .
N5 O14 1.217(3) .
N5 O15 1.267(3) .
N5 O13 1.270(3) .
N6 O17 1.204(3) .
N6 O16 1.258(3) .
N6 O18 1.265(3) .
O4 C19 1.421(4) 1_545

loop_
_geom_torsion_atom_site_label_1
_geom_torsion_atom_site_label_2
_geom_torsion_atom_site_label_3
_geom_torsion_atom_site_label_4
_geom_torsion
_geom_torsion_site_symmetry_1
_geom_torsion_site_symmetry_4
C6 C1 C2 C3 0.4(6) . .
C1 C2 C3 C4 -0.7(6) . .
C2 C3 C4 C5 0.2(7) . .
C3 C4 C5 C6 0.7(6) . .
C4 C5 C6 C1 -1.0(5) . .
C4 C5 C6 C7 177.8(3) . .
C2 C1 C6 C5 0.4(5) . .
C2 C1 C6 C7 -178.3(3) . .
C5 C6 C7 N1 -79.0(4) . .
C1 C6 C7 N1 99.7(3) . .
O1 C8 C9 C10 3.8(4) . .
N1 C8 C9 C10 -175.8(3) . .
O1 C8 C9 C14 -175.0(3) . .
N1 C8 C9 C14 5.4(4) . .
C14 C9 C10 C11 0.4(4) . .
C8 C9 C10 C11 -178.5(3) . .
C9 C10 C11 C12 1.7(5) . .
C10 C11 C12 C13 -2.0(5) . .
C11 C12 C13 C14 0.2(5) . .
C12 C13 C14 O2 -178.4(3) . .
C12 C13 C14 C9 2.0(5) . .
C10 C9 C14 O2 178.1(2) . .
C8 C9 C14 O2 -3.1(4) . .
C10 C9 C14 C13 -2.2(4) . .
C8 C9 C14 C13 176.6(3) . .
O2 C15 C16 O3 72.1(4) . .
O3 C17 C18 O4 -78.0(4) . .
O4 C19 C20 O5 -68.2(3) 1_565 .
O5 C21 C22 C23 -178.6(3) . .
C26 C21 C22 C23 2.8(5) . .
C21 C22 C23 C24 1.8(6) . .
C22 C23 C24 C25 -4.4(7) . .
C23 C24 C25 C26 2.2(6) . .
C24 C25 C26 C21 2.3(5) . .
C24 C25 C26 C27 -174.1(3) . .
O5 C21 C26 C25 176.5(3) . .
C22 C21 C26 C25 -4.8(4) . .
O5 C21 C26 C27 -7.4(4) . .
C22 C21 C26 C27 171.2(3) . .
C25 C26 C27 O6 10.1(4) . .
C21 C26 C27 O6 -165.9(3) . .
C25 C26 C27 N2 -171.1(3) . .
C21 C26 C27 N2 12.8(4) . .
N2 C28 C29 C30 63.3(5) . .
N2 C28 C29 C34 -117.4(4) . .
C34 C29 C30 C31 -2.3(6) . .
C28 C29 C30 C31 176.9(4) . .
C29 C30 C31 C32 0.4(7) . .
C30 C31 C32 C33 2.1(9) . .
C31 C32 C33 C34 -2.5(9) . .
C30 C29 C34 C33 1.9(7) . .
C28 C29 C34 C33 -177.3(4) . .
C32 C33 C34 C29 0.4(8) . .
C40 C35 C36 C37 -1.1(5) . .
C35 C36 C37 C38 0.5(6) . .
C36 C37 C38 C39 0.3(6) . .
C37 C38 C39 C40 -0.4(6) . .
C36 C35 C40 C39 1.0(5) . .
C36 C35 C40 C41 -179.9(3) . .
C38 C39 C40 C35 -0.2(5) . .
C38 C39 C40 C41 -179.3(3) . .
C35 C40 C41 N3 28.8(4) . .
C39 C40 C41 N3 -152.1(3) . .
O7 C42 C43 C44 -11.2(4) . .
N3 C42 C43 C44 167.1(3) . .
O7 C42 C43 C48 168.2(3) . .
N3 C42 C43 C48 -13.4(4) . .
C48 C43 C44 C45 0.4(4) . .
C42 C43 C44 C45 179.9(3) . .
C43 C44 C45 C46 -0.7(5) . .
C44 C45 C46 C47 0.3(5) . .
C45 C46 C47 C48 0.3(5) . .
C46 C47 C48 O8 -177.5(3) . .
C46 C47 C48 C43 -0.6(5) . .
C44 C43 C48 O8 177.3(3) . .
C42 C43 C48 O8 -2.1(4) . .
C44 C43 C48 C47 0.2(4) . .
C42 C43 C48 C47 -179.2(3) . .
O8 C49 C50 O9 56.8(4) . .
O1 C8 N1 C7 0.0(4) . .
C9 C8 N1 C7 179.6(3) . .
C6 C7 N1 C8 -142.1(3) . .
O6 C27 N2 C28 2.0(5) . .
C26 C27 N2 C28 -176.7(3) . .
C29 C28 N2 C27 -130.8(3) . .
O7 C42 N3 C41 -4.9(4) . .
C43 C42 N3 C41 176.8(3) . .
C40 C41 N3 C42 -128.2(3) . .
N1 C8 O1 Nd1 41.3(11) . .
C9 C8 O1 Nd1 -138.2(8) . .
O7 Nd1 O1 C8 -72.5(10) . .
O6 Nd1 O1 C8 -159.2(10) . .
O13 Nd1 O1 C8 54.6(10) . .
O12 Nd1 O1 C8 126.4(9) . .
O16 Nd1 O1 C8 8.3(10) . .
O18 Nd1 O1 C8 -96.6(10) . .
O10 Nd1 O1 C8 126.3(10) . .
O15 Nd1 O1 C8 3.9(10) . .
C13 C14 O2 C15 12.6(4) . .
C9 C14 O2 C15 -167.7(3) . .
C16 C15 O2 C14 166.7(3) . .
C15 C16 O3 C17 156.6(3) . .
C18 C17 O3 C16 172.5(3) . .
C17 C18 O4 C19 -170.7(3) . 1_545
C22 C21 O5 C20 6.2(4) . .
C26 C21 O5 C20 -175.2(3) . .
C19 C20 O5 C21 170.1(3) . .
N2 C27 O6 Nd1 107.1(10) . .
C26 C27 O6 Nd1 -74.2(11) . .
O7 Nd1 O6 C27 158.0(10) . .
O1 Nd1 O6 C27 -121.2(10) . .
O13 Nd1 O6 C27 -43.7(10) . .
O12 Nd1 O6 C27 7.3(10) . .
O16 Nd1 O6 C27 67.5(10) . .
O18 Nd1 O6 C27 84.9(10) . .
O10 Nd1 O6 C27 -44.4(10) . .
O15 Nd1 O6 C27 -172.0(9) . .
N3 C42 O7 Nd1 96.0(4) . .
C43 C42 O7 Nd1 -85.6(4) . .
O6 Nd1 O7 C42 -55.9(4) . .
O1 Nd1 O7 C42 -145.7(4) . .
O13 Nd1 O7 C42 139.0(3) . .
O12 Nd1 O7 C42 5.9(4) . .
O16 Nd1 O7 C42 68.8(4) . .
O18 Nd1 O7 C42 22.4(3) . .
O10 Nd1 O7 C42 -105.2(4) . .
O15 Nd1 O7 C42 135.0(4) . .
C47 C48 O8 C49 -11.0(4) . .
C43 C48 O8 C49 172.0(3) . .
C50 C49 O8 C48 -177.9(3) . .
C49 C50 O9 C51 -177.0(3) . .
C51 C51 O9 C50 -178.2(3) 2_666 .
O11 N4 O10 Nd1 -178.2(2) . .
O12 N4 O10 Nd1 2.0(3) . .
O7 Nd1 O10 N4 137.56(17) . .
O6 Nd1 O10 N4 85.80(16) . .
O1 Nd1 O10 N4 178.70(17) . .
O13 Nd1 O10 N4 -93.81(17) . .
O12 Nd1 O10 N4 -1.16(15) . .
O16 Nd1 O10 N4 -35.78(18) . .
O18 Nd1 O10 N4 21.69(19) . .
O15 Nd1 O10 N4 -113.14(16) . .
O11 N4 O12 Nd1 178.2(2) . .
O10 N4 O12 Nd1 -2.0(3) . .
O7 Nd1 O12 N4 -142.81(16) . .
O6 Nd1 O12 N4 -78.82(16) . .
O1 Nd1 O12 N4 1.0(2) . .
O13 Nd1 O12 N4 74.58(17) . .
O16 Nd1 O12 N4 149.16(18) . .
O18 Nd1 O12 N4 -159.11(17) . .
O10 Nd1 O12 N4 1.17(15) . .
O15 Nd1 O12 N4 100.91(17) . .
O14 N5 O13 Nd1 -176.8(2) . .
O15 N5 O13 Nd1 3.8(2) . .
O7 Nd1 O13 N5 -7.20(18) . .
O6 Nd1 O13 N5 -160.33(14) . .
O1 Nd1 O13 N5 -81.13(15) . .
O12 Nd1 O13 N5 149.02(16) . .
O16 Nd1 O13 N5 73.11(15) . .
O18 Nd1 O13 N5 83.03(16) . .
O10 Nd1 O13 N5 -159.67(17) . .
O15 Nd1 O13 N5 -2.16(14) . .
O14 N5 O15 Nd1 176.9(2) . .
O13 N5 O15 Nd1 -3.7(2) . .
O7 Nd1 O15 N5 177.88(16) . .
O6 Nd1 O15 N5 146.82(17) . .
O1 Nd1 O15 N5 94.15(16) . .
O13 Nd1 O15 N5 2.16(14) . .
O12 Nd1 O15 N5 -32.45(18) . .
O16 Nd1 O15 N5 -83.12(15) . .
O18 Nd1 O15 N5 -115.47(15) . .
O10 Nd1 O15 N5 26.16(17) . .
O17 N6 O16 Nd1 -176.9(3) . .
O18 N6 O16 Nd1 3.5(3) . .
O7 Nd1 O16 N6 -67.11(18) . .
O6 Nd1 O16 N6 20.4(2) . .
O1 Nd1 O16 N6 -144.39(17) . .
O13 Nd1 O16 N6 166.81(19) . .
O12 Nd1 O16 N6 82.59(18) . .
O18 Nd1 O16 N6 -2.08(16) . .
O10 Nd1 O16 N6 109.67(18) . .
O15 Nd1 O16 N6 -139.75(19) . .
O17 N6 O18 Nd1 176.9(3) . .
O16 N6 O18 Nd1 -3.5(3) . .
O7 Nd1 O18 N6 110.62(18) . .
O6 Nd1 O18 N6 -159.16(18) . .
O1 Nd1 O18 N6 135.49(17) . .
O13 Nd1 O18 N6 -10.4(2) . .
O12 Nd1 O18 N6 -78.57(18) . .
O16 Nd1 O18 N6 2.07(16) . .
O10 Nd1 O18 N6 -96.54(18) . .
O15 Nd1 O18 N6 42.51(19) . .

loop_
_platon_squeeze_void_nr
_platon_squeeze_void_average_x
_platon_squeeze_void_average_y
_platon_squeeze_void_average_z
_platon_squeeze_void_volume
_platon_squeeze_void_count_electrons
1 0.500 0.500 0.000 448.0 74.1
